data_1527879
loop_
_publ_author_name
'Noguchi, S.'
'Okuda, K.'

_publ_section_title
;
 Magnetism of ternary compounds U-T-Ga (T= transition elements)
;
_journal_name_full 'Journal of Magnetism and Magnetic Materials'
_journal_page_first 57
_journal_page_last 59
_journal_volume 104
_journal_year 1992
_chemical_formula_sum 'Co Ga5 U'
_space_group_IT_number 123
_symmetry_space_group_name_Hall '-P 4 2'
_symmetry_space_group_name_H-M 'P 4/m m m'
_cell_angle_alpha 90
_cell_angle_beta 90
_cell_angle_gamma 90
_cell_formula_units_Z 1
_cell_length_a 4.233
_cell_length_b 4.233
_cell_length_c 6.723
_cell_volume 120.465
_citation_journal_id_ASTM JMMMDC
_cod_data_source_file Noguchi_JMMMDC_1992_342.cif
_cod_data_source_block Co1Ga5U1
_cod_original_cell_volume 120.4646
_cod_original_formula_sum 'Co1 Ga5 U1'
_cod_database_code 1527879

loop_
_symmetry_equiv_pos_as_xyz
x,y,z
-y,x,z
-x,-y,z
y,-x,z
x,-y,-z
y,x,-z
-x,y,-z
-y,-x,-z
-x,-y,-z
y,-x,-z
x,y,-z
-y,x,-z
-x,y,z
-y,-x,z
x,-y,z
y,x,z

loop_
_atom_site_label
_atom_site_type_symbol
_atom_site_fract_x
_atom_site_fract_y
_atom_site_fract_z
_atom_site_occupancy
_atom_site_U_iso_or_equiv
Ga2 Ga 0 0.5 0.3048 1 0.0
U1 U 0 0 0 1 0.0
Co1 Co 0 0 0.5 1 0.0
Ga1 Ga 0.5 0.5 0 1 0.0
